data_2208178
loop_
_publ_author_name
'Sanjun Peng'
'Tao Yang'
'Congshan Zhou'

_publ_section_title <i>catena</i>-Poly[[{2,2'-[propane-1,3-diylbis(nitrilomethylidyne)]diphenolato}iron(III)]-\m-azido]
_journal_coeditor_code SU6264
_journal_issue 2
_journal_name_full 'Acta Crystallographica Section E'
_journal_page_first m235
_journal_page_last m236
_journal_paper_doi 10.1107/S1600536806000274
_journal_volume 62
_journal_year 2006
_chemical_formula_iupac '[Fe (C17 H16 N2 O2) (N3)]'
_chemical_formula_moiety 'C17 H16 Fe N5 O2'
_chemical_formula_sum 'C17 H16 Fe N5 O2'
_chemical_formula_weight 378.20
_chemical_name_systematic
;
catena-Poly[[{2,2'-[propane-1,3-
diylbis(nitrilomethylidyne)]diphenolato}iron(III)]-\m-azido]
;
_space_group_IT_number 33
_symmetry_cell_setting orthorhombic
_symmetry_space_group_name_Hall 'P 2c -2n'
_symmetry_space_group_name_H-M 'P n a 21'
_atom_sites_solution_hydrogens geom
_atom_sites_solution_primary direct
_atom_sites_solution_secondary difmap
_audit_creation_method SHELXL-97
_cell_angle_alpha 90.00
_cell_angle_beta 90.00
_cell_angle_gamma 90.00
_cell_formula_units_Z 4
_cell_length_a 11.927(2)
_cell_length_b 11.9270(10)
_cell_length_c 11.228(2)
_cell_measurement_reflns_used 3123
_cell_measurement_temperature 298(2)
_cell_measurement_theta_max 25.4
_cell_measurement_theta_min 2.3
_cell_volume 1597.2(4)
_computing_cell_refinement SMART
_computing_data_collection 'SMART (Bruker, 2000)'
_computing_data_reduction 'SAINT (Bruker, 2000)'
_computing_molecular_graphics SHELXTL
_computing_publication_material SHELXTL
_computing_structure_refinement SHELXTL
_computing_structure_solution 'SHELXTL (Bruker, 2000)'
_diffrn_ambient_temperature 298(2)
_diffrn_measured_fraction_theta_full 0.999
_diffrn_measured_fraction_theta_max 0.999
_diffrn_measurement_device_type 'Bruker SMART APEX CCD area-detector'
_diffrn_measurement_method '\f and \w'
_diffrn_radiation_monochromator graphite
_diffrn_radiation_source 'fine-focus sealed tube'
_diffrn_radiation_type MoK\a
_diffrn_radiation_wavelength 0.71073
_diffrn_reflns_av_R_equivalents 0.0355
_diffrn_reflns_av_sigmaI/netI 0.0410
_diffrn_reflns_limit_h_max 15
_diffrn_reflns_limit_h_min -15
_diffrn_reflns_limit_k_max 13
_diffrn_reflns_limit_k_min -15
_diffrn_reflns_limit_l_max 12
_diffrn_reflns_limit_l_min -14
_diffrn_reflns_number 9128
_diffrn_reflns_theta_full 26.99
_diffrn_reflns_theta_max 26.99
_diffrn_reflns_theta_min 2.42
_diffrn_standards_decay_% 0
_diffrn_standards_number 0
_exptl_absorpt_coefficient_mu 0.966
_exptl_absorpt_correction_T_max 0.8686
_exptl_absorpt_correction_T_min 0.7603
_exptl_absorpt_correction_type multi-scan
_exptl_absorpt_process_details '(SADABS; Bruker, 2000)'
_exptl_crystal_colour brown
_exptl_crystal_density_diffrn 1.573
_exptl_crystal_density_method 'not measured'
_exptl_crystal_description rhombic
_exptl_crystal_F_000 780
_exptl_crystal_size_max 0.30
_exptl_crystal_size_mid 0.23
_exptl_crystal_size_min 0.15
_refine_diff_density_max 0.759
_refine_diff_density_min -0.289
_refine_ls_abs_structure_details 'Flack (1983)'
_refine_ls_abs_structure_Flack 0.05(2)
_refine_ls_extinction_method none
_refine_ls_goodness_of_fit_ref 1.062
_refine_ls_hydrogen_treatment constr
_refine_ls_matrix_type full
_refine_ls_number_parameters 226
_refine_ls_number_reflns 3176
_refine_ls_number_restraints 1
_refine_ls_restrained_S_all 1.062
_refine_ls_R_factor_all 0.0521
_refine_ls_R_factor_gt 0.0464
_refine_ls_shift/su_max 0.000
_refine_ls_shift/su_mean 0.000
_refine_ls_structure_factor_coef Fsqd
_refine_ls_weighting_details 'calc w=1/[\s^2^(Fo^2^)+(0.0742P)^2^+0.1094P] where P=(Fo^2^+2Fc^2^)/3'
_refine_ls_weighting_scheme calc
_refine_ls_wR_factor_gt 0.1124
_refine_ls_wR_factor_ref 0.1160
_reflns_number_gt 2847
_reflns_number_total 3176
_reflns_threshold_expression I>2\s(I)
_cod_data_source_file su6264.cif
_cod_data_source_block I
_cod_depositor_comments
;
The following automatic conversions were performed:
'_symmetry_cell_setting' value 'Orthorhombic' changed to 'orthorhombic'
according to '/home/saulius/struct/CIF-dictionaries/cif_core.dic'
dictionary named 'cif_core.dic' version 2.4.1 from 2010-06-29.

Automatic conversion script
Id: cif_fix_enum 1527 2010-12-29 10:47:43Z saulius 

The following automatic conversions were performed:

'_symmetry_cell_setting' value 'Orthorhombic' changed to
'orthorhombic' according to
/home/saulius/struct/CIF-dictionaries/cif_core.dic dictionary named
'cif_core.dic' version 2.4.1 from 2010-06-29.

Automatic conversion script
Id: cif_fix_values 1715 2011-07-08 13:25:40Z adriana 
;
_cod_database_code 2208178
_cod_database_fobs_code 2208178

loop_
_symmetry_equiv_pos_as_xyz
'x, y, z'
'-x, -y, z+1/2'
'x+1/2, -y+1/2, z'
'-x+1/2, y+1/2, z+1/2'

loop_
_atom_site_label
_atom_site_fract_x
_atom_site_fract_y
_atom_site_fract_z
_atom_site_U_iso_or_equiv
_atom_site_adp_type
_atom_site_calc_flag
_atom_site_refinement_flags
_atom_site_occupancy
_atom_site_type_symbol
Fe1 0.52544(3) 0.09664(4) 0.98823(7) 0.03114(15) Uani d . 1 Fe
O1 0.61952(19) 0.2027(2) 0.9127(3) 0.0367(6) Uani d . 1 O
O2 0.64573(18) -0.0034(2) 0.9708(3) 0.0397(6) Uani d . 1 O
N1 0.4088(2) 0.2183(2) 1.0058(3) 0.0288(6) Uani d . 1 N
N2 0.4255(2) -0.0270(2) 1.0586(3) 0.0297(6) Uani d . 1 N
N3 0.5733(3) 0.1174(3) 1.1875(3) 0.0459(8) Uani d . 1 N
N4 0.5661(2) 0.0368(3) 1.2500(3) 0.0333(7) Uani d . 1 N
N5 0.5603(3) -0.0433(3) 1.3082(3) 0.0409(7) Uani d . 1 N
C1 0.4855(3) 0.3389(3) 0.8512(3) 0.0347(8) Uani d . 1 C
C2 0.5920(3) 0.2892(3) 0.8463(3) 0.0323(7) Uani d . 1 C
C3 0.6722(3) 0.3371(3) 0.7702(3) 0.0375(8) Uani d . 1 C
H3 0.7438 0.3064 0.7665 0.045 Uiso calc R 1 H
C4 0.6464(4) 0.4289(4) 0.7011(4) 0.0483(10) Uani d . 1 C
H4 0.7009 0.4593 0.6514 0.058 Uiso calc R 1 H
C5 0.5399(4) 0.4771(4) 0.7042(5) 0.0532(11) Uani d . 1 C
H5 0.5224 0.5380 0.6559 0.064 Uiso calc R 1 H
C6 0.4615(3) 0.4328(4) 0.7799(4) 0.0459(10) Uani d . 1 C
H6 0.3908 0.4655 0.7842 0.055 Uiso calc R 1 H
C7 0.4034(3) 0.3047(3) 0.9378(3) 0.0326(8) Uani d . 1 C
H7 0.3401 0.3496 0.9453 0.039 Uiso calc R 1 H
C8 0.3229(3) 0.2074(3) 1.0984(4) 0.0402(9) Uani d . 1 C
H8A 0.2704 0.2691 1.0917 0.048 Uiso calc R 1 H
H8B 0.3582 0.2119 1.1761 0.048 Uiso calc R 1 H
C9 0.2602(3) 0.0987(3) 1.0888(4) 0.0409(9) Uani d . 1 C
H9A 0.2396 0.0867 1.0062 0.049 Uiso calc R 1 H
H9B 0.1915 0.1044 1.1346 0.049 Uiso calc R 1 H
C10 0.3260(3) -0.0019(3) 1.1322(3) 0.0360(8) Uani d . 1 C
H10A 0.3499 0.0116 1.2135 0.043 Uiso calc R 1 H
H10B 0.2772 -0.0669 1.1327 0.043 Uiso calc R 1 H
C11 0.4520(3) -0.1308(4) 1.0510(4) 0.0391(9) Uani d . 1 C
H11 0.4031 -0.1817 1.0862 0.047 Uiso calc R 1 H
C12 0.5500(3) -0.1773(3) 0.9932(4) 0.0370(7) Uani d . 1 C
C13 0.6412(3) -0.1142(3) 0.9586(3) 0.0368(9) Uani d . 1 C
C14 0.7340(4) -0.1691(4) 0.9105(4) 0.0487(10) Uani d . 1 C
H14 0.7971 -0.1280 0.8888 0.058 Uiso calc R 1 H
C15 0.7333(4) -0.2833(4) 0.8947(4) 0.0586(13) Uani d . 1 C
H15 0.7951 -0.3185 0.8607 0.070 Uiso calc R 1 H
C16 0.6429(5) -0.3458(4) 0.9282(5) 0.0689(16) Uani d . 1 C
H16 0.6433 -0.4231 0.9174 0.083 Uiso calc R 1 H
C17 0.5534(4) -0.2955(3) 0.9769(6) 0.0547(12) Uani d . 1 C
H17 0.4924 -0.3387 1.0004 0.066 Uiso calc R 1 H

loop_
_atom_site_aniso_label
_atom_site_aniso_U_11
_atom_site_aniso_U_22
_atom_site_aniso_U_33
_atom_site_aniso_U_12
_atom_site_aniso_U_13
_atom_site_aniso_U_23
Fe1 0.0259(2) 0.0397(3) 0.0278(3) 0.00009(17) 0.0021(3) 0.0014(3)
O1 0.0243(10) 0.0423(13) 0.0434(15) -0.0034(9) 0.0044(11) 0.0092(12)
O2 0.0305(11) 0.0406(12) 0.0480(18) 0.0056(9) 0.0084(13) 0.0059(13)
N1 0.0240(12) 0.0430(14) 0.0194(17) 0.0010(10) 0.0014(11) -0.0054(12)
N2 0.0269(14) 0.0437(17) 0.0183(15) -0.0037(12) -0.0031(11) 0.0032(11)
N3 0.047(2) 0.060(2) 0.0312(19) -0.0120(16) -0.0094(16) 0.0001(16)
N4 0.0278(15) 0.0509(19) 0.0213(16) -0.0028(13) -0.0047(12) -0.0039(14)
N5 0.0434(18) 0.055(2) 0.0246(17) 0.0015(15) -0.0017(14) 0.0040(15)
C1 0.0362(17) 0.038(2) 0.030(2) -0.0017(15) -0.0047(16) 0.0009(16)
C2 0.0345(17) 0.0358(17) 0.0265(18) -0.0078(14) -0.0025(15) -0.0024(14)
C3 0.0323(17) 0.050(2) 0.0304(19) -0.0065(15) 0.0026(15) 0.0008(16)
C4 0.056(3) 0.056(2) 0.033(2) -0.018(2) 0.008(2) 0.0080(19)
C5 0.065(3) 0.050(3) 0.044(3) -0.006(2) -0.004(2) 0.016(2)
C6 0.045(2) 0.049(2) 0.044(3) 0.0044(17) -0.0057(18) 0.0050(19)
C7 0.0310(17) 0.0333(18) 0.0336(19) 0.0018(14) -0.0027(14) -0.0027(13)
C8 0.0352(19) 0.060(2) 0.0253(19) 0.0062(17) 0.0121(15) -0.0004(17)
C9 0.0243(17) 0.070(3) 0.0281(19) -0.0048(15) 0.0039(16) 0.0066(16)
C10 0.0290(16) 0.051(2) 0.0278(18) -0.0069(16) 0.0016(15) 0.0043(15)
C11 0.0383(19) 0.047(2) 0.032(2) -0.0089(17) -0.0041(17) 0.0094(17)
C12 0.0431(18) 0.0408(17) 0.0271(17) 0.0055(13) -0.012(2) 0.0007(19)
C13 0.0406(19) 0.050(2) 0.020(2) 0.0130(16) -0.0027(14) 0.0048(13)
C14 0.050(2) 0.069(3) 0.0268(19) 0.0196(19) 0.0000(18) 0.0040(19)
C15 0.075(3) 0.067(3) 0.034(2) 0.038(3) -0.010(2) -0.006(2)
C16 0.102(4) 0.044(3) 0.060(3) 0.027(3) -0.031(3) -0.009(2)
C17 0.062(2) 0.0401(19) 0.062(3) 0.0051(17) -0.019(3) 0.000(3)

loop_
_atom_type_symbol
_atom_type_description
_atom_type_scat_dispersion_real
_atom_type_scat_dispersion_imag
_atom_type_scat_source
C C 0.0033 0.0016 'International Tables Vol C Tables 4.2.6.8 and 6.1.1.4'
H H 0.0000 0.0000 'International Tables Vol C Tables 4.2.6.8 and 6.1.1.4'
N N 0.0061 0.0033 'International Tables Vol C Tables 4.2.6.8 and 6.1.1.4'
O O 0.0106 0.0060 'International Tables Vol C Tables 4.2.6.8 and 6.1.1.4'
Fe Fe 0.3463 0.8444 'International Tables Vol C Tables 4.2.6.8 and 6.1.1.4'

loop_
_geom_angle_atom_site_label_1
_geom_angle_atom_site_label_2
_geom_angle_atom_site_label_3
_geom_angle_site_symmetry_3
_geom_angle
_geom_angle_publ_flag
O2 Fe1 O1 . 85.71(11) yes
O2 Fe1 N1 . 173.59(11) yes
O1 Fe1 N1 . 88.40(11) yes
O2 Fe1 N2 . 91.56(11) yes
O1 Fe1 N2 . 175.35(13) yes
N1 Fe1 N2 . 94.49(12) yes
O2 Fe1 N3 . 88.87(14) yes
O1 Fe1 N3 . 102.40(13) yes
N1 Fe1 N3 . 89.94(13) yes
N2 Fe1 N3 . 81.28(12) yes
O2 Fe1 N5 2_654 94.05(13) yes
O1 Fe1 N5 2_654 93.06(13) yes
N1 Fe1 N5 2_654 88.77(12) yes
N2 Fe1 N5 2_654 83.37(12) yes
N3 Fe1 N5 2_654 164.45(12) yes
C2 O1 Fe1 . 129.1(2) ?
C13 O2 Fe1 . 127.7(2) ?
C7 N1 C8 . 117.2(3) ?
C7 N1 Fe1 . 123.6(2) ?
C8 N1 Fe1 . 119.2(2) ?
C11 N2 C10 . 115.6(3) ?
C11 N2 Fe1 . 121.6(2) ?
C10 N2 Fe1 . 122.4(2) ?
N4 N3 Fe1 . 117.6(3) ?
N5 N4 N3 . 178.1(4) ?
N4 N5 Fe1 2_655 137.1(3) ?
C2 C1 C6 . 120.0(4) ?
C2 C1 C7 . 121.5(3) ?
C6 C1 C7 . 118.1(3) ?
O1 C2 C1 . 122.4(3) ?
O1 C2 C3 . 119.6(3) ?
C1 C2 C3 . 117.9(3) ?
C4 C3 C2 . 121.0(4) ?
C4 C3 H3 . 119.5 ?
C2 C3 H3 . 119.5 ?
C3 C4 C5 . 121.1(4) ?
C3 C4 H4 . 119.4 ?
C5 C4 H4 . 119.4 ?
C6 C5 C4 . 118.6(4) ?
C6 C5 H5 . 120.7 ?
C4 C5 H5 . 120.7 ?
C5 C6 C1 . 121.4(4) ?
C5 C6 H6 . 119.3 ?
C1 C6 H6 . 119.3 ?
N1 C7 C1 . 126.5(3) ?
N1 C7 H7 . 116.7 ?
C1 C7 H7 . 116.7 ?
N1 C8 C9 . 112.0(3) ?
N1 C8 H8A . 109.2 ?
C9 C8 H8A . 109.2 ?
N1 C8 H8B . 109.2 ?
C9 C8 H8B . 109.2 ?
H8A C8 H8B . 107.9 ?
C8 C9 C10 . 113.8(3) ?
C8 C9 H9A . 108.8 ?
C10 C9 H9A . 108.8 ?
C8 C9 H9B . 108.8 ?
C10 C9 H9B . 108.8 ?
H9A C9 H9B . 107.7 ?
N2 C10 C9 . 113.4(3) ?
N2 C10 H10A . 108.9 ?
C9 C10 H10A . 108.9 ?
N2 C10 H10B . 108.9 ?
C9 C10 H10B . 108.9 ?
H10A C10 H10B . 107.7 ?
N2 C11 C12 . 126.9(3) ?
N2 C11 H11 . 116.6 ?
C12 C11 H11 . 116.6 ?
C13 C12 C17 . 118.8(4) ?
C13 C12 C11 . 123.7(3) ?
C17 C12 C11 . 117.4(4) ?
O2 C13 C12 . 123.0(3) ?
O2 C13 C14 . 118.3(4) ?
C12 C13 C14 . 118.6(4) ?
C15 C14 C13 . 120.7(4) ?
C15 C14 H14 . 119.7 ?
C13 C14 H14 . 119.7 ?
C16 C15 C14 . 120.8(4) ?
C16 C15 H15 . 119.6 ?
C14 C15 H15 . 119.6 ?
C17 C16 C15 . 119.8(4) ?
C17 C16 H16 . 120.1 ?
C15 C16 H16 . 120.1 ?
C16 C17 C12 . 121.3(5) ?
C16 C17 H17 . 119.4 ?
C12 C17 H17 . 119.4 ?

loop_
_geom_bond_atom_site_label_1
_geom_bond_atom_site_label_2
_geom_bond_site_symmetry_2
_geom_bond_distance
_geom_bond_publ_flag
Fe1 O1 . 1.892(2) yes
Fe1 O2 . 1.876(2) yes
Fe1 N1 . 2.019(3) yes
Fe1 N2 . 2.054(3) yes
Fe1 N3 . 2.323(4) yes
Fe1 N5 2_654 2.353(3) yes
O1 C2 . 1.314(4) ?
O2 C13 . 1.329(4) ?
N1 C7 . 1.284(4) ?
N1 C8 . 1.466(4) ?
N2 C11 . 1.281(5) ?
N2 C10 . 1.476(4) ?
N3 N4 . 1.193(5) ?
N4 N5 . 1.160(4) ?
N5 Fe1 2_655 2.353(3) ?
C1 C2 . 1.402(5) ?
C1 C6 . 1.406(6) ?
C1 C7 . 1.440(5) ?
C2 C3 . 1.404(5) ?
C3 C4 . 1.377(6) ?
C3 H3 . 0.9300 ?
C4 C5 . 1.395(6) ?
C4 H4 . 0.9300 ?
C5 C6 . 1.369(6) ?
C5 H5 . 0.9300 ?
C6 H6 . 0.9300 ?
C7 H7 . 0.9300 ?
C8 C9 . 1.500(6) ?
C8 H8A . 0.9700 ?
C8 H8B . 0.9700 ?
C9 C10 . 1.514(5) ?
C9 H9A . 0.9700 ?
C9 H9B . 0.9700 ?
C10 H10A . 0.9700 ?
C10 H10B . 0.9700 ?
C11 C12 . 1.447(5) ?
C11 H11 . 0.9300 ?
C12 C13 . 1.379(5) ?
C12 C17 . 1.422(5) ?
C13 C14 . 1.395(5) ?
C14 C15 . 1.374(6) ?
C14 H14 . 0.9300 ?
C15 C16 . 1.363(8) ?
C15 H15 . 0.9300 ?
C16 C17 . 1.341(7) ?
C16 H16 . 0.9300 ?
C17 H17 . 0.9300 ?
